data_1506397
loop_
_publ_author_name
'Naumov, Pance'
'Sakurai, Kenji'
'Ishikawa, Tadahiko'
'Takahashi, Junichi'
'Koshihara, Shin-ya'
'Ohashi, Yuji'

_publ_section_title
;
 Intramolecular nitro-assisted proton transfer in photoirradiated
 2-(2',4'-dinitrobenzyl)pyridine: polarized optical spectroscopic study
 and electronic structure calculations.
;
_journal_issue 32
_journal_name_full 'The journal of physical chemistry. A'
_journal_page_first 7264
_journal_page_last 7275
_journal_paper_doi 10.1021/jp0520392
_journal_volume 109
_journal_year 2005
_chemical_formula_sum 'C12 H10 Cl N3 O4'
_chemical_formula_weight 295.68
_chemical_name_systematic
; 
hydrochloride salt of 2-(2',4'-dinitrobenzyl)pyridine 
;
_space_group_IT_number 14
_symmetry_cell_setting monoclinic
_symmetry_space_group_name_Hall '-P 2ybc'
_symmetry_space_group_name_H-M 'P 1 21/c 1'
_atom_sites_solution_hydrogens geom
_atom_sites_solution_primary direct
_atom_sites_solution_secondary difmap
_audit_creation_method SHELXL-97
_cell_angle_alpha 90.00
_cell_angle_beta 101.697(2)
_cell_angle_gamma 90.00
_cell_formula_units_Z 4
_cell_length_a 9.9583(7)
_cell_length_b 5.7946(4)
_cell_length_c 23.2137(17)
_cell_measurement_temperature 293(2)
_cell_volume 1311.71(16)
_computing_cell_refinement 'SAINT (Siemens, 1996)'
_computing_data_collection 'SMART (Siemens, 1996)'
_computing_data_reduction 'SAINT (Siemens, 1996)'
_computing_structure_refinement 'SHELXL-97 (Sheldrick, 1997)'
_computing_structure_solution 'SHELXS-97 (Sheldrick, 1990)'
_diffrn_ambient_temperature 293(2)
_diffrn_measured_fraction_theta_full 0.994
_diffrn_measured_fraction_theta_max 0.994
_diffrn_measurement_device_type 'Siemens SMART CCD'
_diffrn_measurement_method 'omega scans'
_diffrn_radiation_monochromator graphite
_diffrn_radiation_source 'fine-focus sealed tube'
_diffrn_radiation_type MoK\a
_diffrn_radiation_wavelength 0.71073
_diffrn_reflns_av_R_equivalents 0.0769
_diffrn_reflns_av_sigmaI/netI 0.0826
_diffrn_reflns_limit_h_max 7
_diffrn_reflns_limit_h_min -11
_diffrn_reflns_limit_k_max 6
_diffrn_reflns_limit_k_min -6
_diffrn_reflns_limit_l_max 27
_diffrn_reflns_limit_l_min -27
_diffrn_reflns_number 7039
_diffrn_reflns_theta_full 24.99
_diffrn_reflns_theta_max 24.99
_diffrn_reflns_theta_min 1.79
_exptl_absorpt_coefficient_mu 0.308
_exptl_crystal_density_diffrn 1.497
_exptl_crystal_density_method 'not measured'
_exptl_crystal_F_000 608
_refine_diff_density_max 0.277
_refine_diff_density_min -0.200
_refine_diff_density_rms 0.054
_refine_ls_extinction_coef 0.017(3)
_refine_ls_extinction_expression Fc^*^=kFc[1+0.001xFc^2^\l^3^/sin(2\q)]^-1/4^
_refine_ls_extinction_method SHELXL
_refine_ls_goodness_of_fit_ref 1.024
_refine_ls_hydrogen_treatment mixed
_refine_ls_matrix_type full
_refine_ls_number_parameters 180
_refine_ls_number_reflns 2292
_refine_ls_number_restraints 0
_refine_ls_restrained_S_all 1.024
_refine_ls_R_factor_all 0.1187
_refine_ls_R_factor_gt 0.0591
_refine_ls_shift/su_max 0.000
_refine_ls_shift/su_mean 0.000
_refine_ls_structure_factor_coef Fsqd
_refine_ls_weighting_details 'calc w=1/[\s^2^(Fo^2^)+(0.0578P)^2^+0.2828P] where P=(Fo^2^+2Fc^2^)/3'
_refine_ls_weighting_scheme calc
_refine_ls_wR_factor_gt 0.1229
_refine_ls_wR_factor_ref 0.1499
_reflns_number_gt 1317
_reflns_number_total 2292
_reflns_threshold_expression >2sigma(I)
_cod_data_source_file jp0520392si20050617_043102.cif
_cod_data_source_block shelxl
_cod_depositor_comments
;
The following automatic conversions were performed:

'_symmetry_cell_setting' value 'Monoclinic' changed to 'monoclinic'
according to /home/saulius/struct/CIF-dictionaries/cif_core.dic
dictionary named 'cif_core.dic' version 2.4.1 from 2010-06-29.

Automatic conversion script
Id: cif_fix_values 1715 2011-07-08 13:25:40Z adriana 
;
_cod_original_sg_symbol_H-M P21/c
_cod_database_code 1506397

loop_
_symmetry_equiv_pos_as_xyz
'x, y, z'
'-x, y+1/2, -z+1/2'
'-x, -y, -z'
'x, -y-1/2, z-1/2'

loop_
_atom_site_label
_atom_site_type_symbol
_atom_site_fract_x
_atom_site_fract_y
_atom_site_fract_z
_atom_site_U_iso_or_equiv
_atom_site_adp_type
_atom_site_occupancy
_atom_site_symmetry_multiplicity
_atom_site_calc_flag
_atom_site_refinement_flags
Cl1 Cl 0.72696(11) -0.60560(18) 0.52015(4) 0.0584(4) Uani 1 1 d .
O1 O 0.5846(3) -0.4053(5) 0.33934(15) 0.0728(9) Uani 1 1 d .
O2 O 0.4197(3) -0.4467(5) 0.26447(13) 0.0648(9) Uani 1 1 d .
O3 O 0.1213(4) 0.1643(7) 0.19835(18) 0.0968(13) Uani 1 1 d .
O4 O 0.0771(4) 0.4189(7) 0.2578(2) 0.1208(16) Uani 1 1 d .
N1 N 0.8065(3) -0.2191(6) 0.44537(14) 0.0497(9) Uani 1 1 d .
N2 N 0.4761(4) -0.3434(5) 0.30849(16) 0.0511(9) Uani 1 1 d .
N3 N 0.1386(4) 0.2512(7) 0.2466(2) 0.0724(12) Uani 1 1 d .
C1 C 0.9392(4) -0.1978(8) 0.44284(18) 0.0596(12) Uani 1 1 d .
H1 H 1.0025 -0.3041 0.4623 0.072 Uiso 1 1 calc R
C2 C 0.9823(5) -0.0228(8) 0.41212(18) 0.0636(12) Uani 1 1 d .
H2 H 1.0745 -0.0068 0.4106 0.076 Uiso 1 1 calc R
C3 C 0.8859(5) 0.1304(8) 0.38322(18) 0.0617(12) Uani 1 1 d .
H3 H 0.9127 0.2516 0.3618 0.074 Uiso 1 1 calc R
C4 C 0.7494(4) 0.1043(7) 0.38603(17) 0.0532(10) Uiso 1 1 d .
H4 H 0.6843 0.2067 0.3661 0.064 Uiso 1 1 calc R
C5 C 0.7095(4) -0.0740(6) 0.41846(15) 0.0462(10) Uani 1 1 d .
C6 C 0.5674(4) -0.1107(7) 0.42893(16) 0.0530(11) Uani 1 1 d .
C7 C 0.4535(4) -0.0275(6) 0.38026(17) 0.0463(10) Uani 1 1 d .
C8 C 0.4094(4) -0.1335(6) 0.32513(16) 0.0404(9) Uani 1 1 d .
C9 C 0.3056(4) -0.0475(6) 0.28256(17) 0.0475(10) Uani 1 1 d .
H9 H 0.2798 -0.1213 0.2464 0.057 Uiso 1 1 calc R
C10 C 0.2410(4) 0.1499(7) 0.29456(19) 0.0498(10) Uani 1 1 d .
C11 C 0.2750(4) 0.2578(7) 0.3481(2) 0.0555(11) Uani 1 1 d .
H11 H 0.2278 0.3887 0.3560 0.067 Uiso 1 1 calc R
C12 C 0.3806(4) 0.1685(7) 0.39012(18) 0.0520(10) Uani 1 1 d .
H12 H 0.4040 0.2422 0.4264 0.062 Uiso 1 1 calc R
H62 H 0.5583 -0.0148 0.4688 0.083(14) Uiso 1 1 d R
H61 H 0.5435 -0.2908 0.4339 0.080(13) Uiso 1 1 d R
H1N H 0.7743 -0.3479 0.4603 0.099(18) Uiso 1 1 d R

loop_
_atom_site_aniso_label
_atom_site_aniso_U_11
_atom_site_aniso_U_22
_atom_site_aniso_U_33
_atom_site_aniso_U_23
_atom_site_aniso_U_13
_atom_site_aniso_U_12
Cl1 0.0603(7) 0.0542(6) 0.0621(7) 0.0076(5) 0.0160(6) 0.0089(5)
O1 0.061(2) 0.0557(19) 0.098(2) -0.0017(17) 0.006(2) 0.0230(16)
O2 0.071(2) 0.0530(19) 0.074(2) -0.0124(16) 0.0240(19) -0.0022(15)
O3 0.086(3) 0.120(3) 0.079(2) 0.033(2) 0.003(2) 0.020(2)
O4 0.098(3) 0.091(3) 0.158(4) 0.002(3) -0.011(3) 0.056(3)
N1 0.049(2) 0.048(2) 0.0491(19) 0.0075(16) 0.0027(18) 0.0032(17)
N2 0.057(3) 0.039(2) 0.062(2) 0.0019(17) 0.025(2) -0.0004(18)
N3 0.052(3) 0.068(3) 0.096(3) 0.020(3) 0.011(3) 0.007(2)
C1 0.046(3) 0.070(3) 0.059(3) -0.002(2) 0.002(2) 0.008(2)
C2 0.053(3) 0.078(3) 0.060(3) 0.000(2) 0.012(3) -0.005(3)
C3 0.064(3) 0.063(3) 0.061(3) 0.003(2) 0.018(2) -0.013(2)
C5 0.055(3) 0.043(2) 0.043(2) 0.0015(17) 0.015(2) 0.0039(19)
C6 0.051(3) 0.065(3) 0.046(2) 0.011(2) 0.016(2) 0.006(2)
C7 0.048(3) 0.046(2) 0.051(2) 0.0099(18) 0.025(2) 0.0069(19)
C8 0.042(2) 0.035(2) 0.049(2) 0.0058(18) 0.020(2) 0.0025(18)
C9 0.042(2) 0.048(2) 0.054(2) 0.0072(19) 0.014(2) -0.0024(19)
C10 0.036(2) 0.047(2) 0.066(3) 0.017(2) 0.012(2) 0.0031(19)
C11 0.047(3) 0.045(2) 0.082(3) 0.011(2) 0.032(3) 0.008(2)
C12 0.053(3) 0.051(2) 0.057(2) -0.0008(19) 0.024(2) 0.007(2)

loop_
_atom_type_symbol
_atom_type_description
_atom_type_scat_dispersion_real
_atom_type_scat_dispersion_imag
_atom_type_scat_source
C C 0.0033 0.0016 'International Tables Vol C Tables 4.2.6.8 and 6.1.1.4'
H H 0.0000 0.0000 'International Tables Vol C Tables 4.2.6.8 and 6.1.1.4'
N N 0.0061 0.0033 'International Tables Vol C Tables 4.2.6.8 and 6.1.1.4'
O O 0.0106 0.0060 'International Tables Vol C Tables 4.2.6.8 and 6.1.1.4'
Cl Cl 0.1484 0.1585 'International Tables Vol C Tables 4.2.6.8 and 6.1.1.4'

loop_
_geom_angle_atom_site_label_1
_geom_angle_atom_site_label_2
_geom_angle_atom_site_label_3
_geom_angle
C5 N1 C1 123.2(4)
O2 N2 O1 123.3(3)
O2 N2 C8 118.0(4)
O1 N2 C8 118.7(3)
O4 N3 O3 123.6(5)
O4 N3 C10 117.5(5)
O3 N3 C10 118.9(4)
N1 C1 C2 120.7(4)
C1 C2 C3 118.3(4)
C2 C3 C4 120.1(4)
C3 C4 C5 120.1(4)
N1 C5 C4 117.6(4)
N1 C5 C6 116.9(3)
C4 C5 C6 125.4(4)
C5 C6 C7 115.1(3)
C12 C7 C8 115.4(4)
C12 C7 C6 118.4(4)
C8 C7 C6 126.2(3)
C9 C8 C7 123.2(3)
C9 C8 N2 115.1(3)
C7 C8 N2 121.6(3)
C10 C9 C8 118.3(4)
C9 C10 C11 121.7(4)
C9 C10 N3 117.5(4)
C11 C10 N3 120.7(4)
C10 C11 C12 118.8(4)
C11 C12 C7 122.5(4)

loop_
_geom_bond_atom_site_label_1
_geom_bond_atom_site_label_2
_geom_bond_distance
O1 N2 1.223(4)
O2 N2 1.219(4)
O3 N3 1.207(5)
O4 N3 1.206(5)
N1 C5 1.336(5)
N1 C1 1.341(5)
N2 C8 1.474(4)
N3 C10 1.471(5)
C1 C2 1.359(6)
C2 C3 1.378(6)
C3 C4 1.382(6)
C4 C5 1.383(5)
C5 C6 1.499(5)
C6 C7 1.509(5)
C7 C12 1.391(5)
C7 C8 1.407(5)
C8 C9 1.371(5)
C9 C10 1.368(5)
C10 C11 1.372(6)
C11 C12 1.382(6)

loop_
_geom_hbond_atom_site_label_D
_geom_hbond_atom_site_label_H
_geom_hbond_atom_site_label_A
_geom_hbond_distance_DH
_geom_hbond_distance_HA
_geom_hbond_distance_DA
_geom_hbond_angle_DHA
N1 H1N Cl1 0.91 2.16 3.036(3) 162.8
